data_7241067
loop_
_publ_author_name
'Wei, Wenchang'
'Liu, Zheng'
'Wei, Runzhi'
'Han, Guo-Cheng'
'Liang, Chuxin'

_publ_section_title
;
 Synthesis of MOFs/GO composite for corrosion resistance application on
 carbon steel
;
_journal_issue 50
_journal_name_full 'RSC Advances'
_journal_page_first 29923
_journal_page_last 29934
_journal_paper_doi 10.1039/D0RA05690A
_journal_volume 10
_journal_year 2020
_chemical_formula_moiety 'C20 H13 Cu N3 O4'
_chemical_formula_sum 'C20 H13 Cu N3 O4'
_chemical_formula_weight 422.87
_space_group_crystal_system monoclinic
_space_group_IT_number 14
_space_group_name_Hall '-P 2ybc'
_space_group_name_H-M_alt 'P 1 21/c 1'
_atom_sites_solution_hydrogens geom
_audit_creation_date 2020-02-04
_audit_creation_method
;
Olex2 1.2-beta
(compiled 2018.05.29 svn.r3508 for OlexSys, GUI svn.r5506)
;
_audit_update_record
;
2020-02-04 deposited with the CCDC.	2020-07-27 downloaded from the CCDC.
;
_cell_angle_alpha 90
_cell_angle_beta 110.790(15)
_cell_angle_gamma 90
_cell_formula_units_Z 4
_cell_length_a 10.8902(17)
_cell_length_b 18.0847(11)
_cell_length_c 12.7594(12)
_cell_measurement_reflns_used 2110
_cell_measurement_temperature 293(2)
_cell_measurement_theta_max 24.6320
_cell_measurement_theta_min 3.5680
_cell_volume 2349.3(5)
_computing_molecular_graphics 'Olex2 (Dolomanov et al., 2009)'
_computing_publication_material 'Olex2 (Dolomanov et al., 2009)'
_computing_structure_refinement 'ShelXL (Sheldrick, 2015)'
_diffrn_ambient_temperature 293(2)
_diffrn_measured_fraction_theta_full 0.997
_diffrn_measured_fraction_theta_max 0.891
_diffrn_measurement_device_type 'multiwire proportional'
_diffrn_measurement_method 'phi and omega scans'
_diffrn_radiation_monochromator graphite
_diffrn_radiation_type MoK\a
_diffrn_radiation_wavelength 0.71073
_diffrn_reflns_av_R_equivalents 0.1094
_diffrn_reflns_av_unetI/netI 0.1682
_diffrn_reflns_Laue_measured_fraction_full 0.997
_diffrn_reflns_Laue_measured_fraction_max 0.891
_diffrn_reflns_limit_h_max 13
_diffrn_reflns_limit_h_min -12
_diffrn_reflns_limit_k_max 24
_diffrn_reflns_limit_k_min -23
_diffrn_reflns_limit_l_max 16
_diffrn_reflns_limit_l_min -17
_diffrn_reflns_number 18080
_diffrn_reflns_point_group_measured_fraction_full 0.997
_diffrn_reflns_point_group_measured_fraction_max 0.891
_diffrn_reflns_theta_full 25.242
_diffrn_reflns_theta_max 29.187
_diffrn_reflns_theta_min 3.258
_exptl_absorpt_coefficient_mu 0.955
_exptl_absorpt_correction_T_max 1.00000
_exptl_absorpt_correction_T_min 0.63045
_exptl_absorpt_correction_type multi-scan
_exptl_absorpt_process_details
;
CrysAlisPro 1.171.39.46 (Rigaku Oxford Diffraction, 2018)
Empirical absorption correction using spherical harmonics,
 implemented in SCALE3 ABSPACK scaling algorithm.
;
_exptl_crystal_colour blue
_exptl_crystal_density_diffrn 1.196
_exptl_crystal_description block
_exptl_crystal_F_000 860
_exptl_crystal_size_max 0.37
_exptl_crystal_size_mid 0.24
_exptl_crystal_size_min 0.2
_platon_squeeze_details (replace
_refine_diff_density_max 0.884
_refine_diff_density_min -0.702
_refine_diff_density_rms 0.100
_refine_ls_extinction_method none
_refine_ls_goodness_of_fit_ref 0.944
_refine_ls_hydrogen_treatment constr
_refine_ls_matrix_type full
_refine_ls_number_parameters 254
_refine_ls_number_reflns 5654
_refine_ls_number_restraints 0
_refine_ls_restrained_S_all 0.944
_refine_ls_R_factor_all 0.1738
_refine_ls_R_factor_gt 0.0776
_refine_ls_shift/su_max 0.000
_refine_ls_shift/su_mean 0.000
_refine_ls_structure_factor_coef Fsqd
_refine_ls_weighting_details
;
 w=1/[\s^2^(Fo^2^)+(0.1048P)^2^]
 where P=(Fo^2^+2Fc^2^)/3
;
_refine_ls_weighting_scheme calc
_refine_ls_wR_factor_gt 0.1920
_refine_ls_wR_factor_ref 0.2463
_reflns_Friedel_coverage 0.000
_reflns_number_gt 2442
_reflns_number_total 5654
_reflns_threshold_expression 'I > 2\s(I)'
_cod_data_source_file d0ra05690a1.cif
_cod_data_source_block 181025_sq
_cod_depositor_comments 'Adding full bibliography for 7241067--7241068.cif.'
_cod_database_code 7241067
_shelxl_version_number 2013-2
_shelx_space_group_comment
;
The symmetry employed for this shelxl refinement is uniquely defined
by the following loop, which should always be used as a source of
symmetry information in preference to the above space-group names.
They are only intended as comments.
;
_olex2_refinement_description
;
1. Fixed Uiso
 At 1.2 times of:
  All C(H) groups
 At 1.5 times of:
  All C(H,H,H) groups
2.a Aromatic/amide H refined with riding coordinates:
 C9(H9), C18(H18), C17(H17), C14(H14), C4(H4), C3(H3), C10(H10), C16(H16),
 C13(H13), C11(H11)
2.b Idealised Me refined as rotating group:
 C8(H8A,H8B,H8C)
;
_olex2_submission_special_instructions 'No special instructions were received'

loop_
_space_group_symop_operation_xyz
'x, y, z'
'-x, y+1/2, -z+1/2'
'-x, -y, -z'
'x, -y-1/2, z-1/2'

loop_
_atom_site_label
_atom_site_type_symbol
_atom_site_fract_x
_atom_site_fract_y
_atom_site_fract_z
_atom_site_U_iso_or_equiv
_atom_site_adp_type
_atom_site_occupancy
_atom_site_site_symmetry_order
_atom_site_calc_flag
_atom_site_refinement_flags_posn
_atom_site_refinement_flags_adp
_atom_site_refinement_flags_occupancy
_atom_site_disorder_assembly
_atom_site_disorder_group
Cu1 Cu 0.18124(8) 0.12476(4) 0.34936(6) 0.0412(3) Uani 1 1 d . . . . .
O1 O 0.0626(5) 0.3040(2) 0.4833(3) 0.0533(12) Uani 1 1 d . . . . .
O2 O 0.0535(4) 0.2029(2) 0.3810(3) 0.0442(10) Uani 1 1 d . . . . .
N1 N 0.3118(5) 0.1795(3) 0.4774(4) 0.0371(12) Uani 1 1 d . . . . .
N3 N 0.0480(5) 0.0629(3) 0.2359(4) 0.0430(13) Uani 1 1 d . . . . .
N2 N 0.1793(6) 0.0356(3) 0.4500(4) 0.0461(13) Uani 1 1 d . . . . .
C1 C 0.2562(6) 0.2331(3) 0.5235(5) 0.0343(13) Uani 1 1 d . . . . .
C5 C 0.4383(6) 0.1639(3) 0.5232(5) 0.0403(14) Uani 1 1 d . . . . .
C19 C 0.0244(7) -0.0025(3) 0.2759(5) 0.0452(16) Uani 1 1 d . . . . .
C6 C 0.1151(6) 0.2484(3) 0.4584(5) 0.0403(15) Uani 1 1 d . . . . .
C2 C 0.3296(7) 0.2707(3) 0.6188(5) 0.0417(15) Uani 1 1 d . . . . .
C12 C 0.0795(7) -0.0854(3) 0.4371(6) 0.0530(18) Uani 1 1 d . . . . .
C20 C 0.0972(7) -0.0185(3) 0.3913(5) 0.0451(16) Uani 1 1 d . . . . .
C9 C 0.2454(7) 0.0239(4) 0.5568(5) 0.0528(18) Uani 1 1 d . . . . .
H9 H 0.3023 0.0604 0.5980 0.063 Uiso 1 1 calc R . . . .
C18 C -0.0216(8) 0.0791(4) 0.1299(6) 0.059(2) Uani 1 1 d . . . . .
H18 H -0.0067 0.1241 0.1011 0.071 Uiso 1 1 calc R . . . .
C17 C -0.1162(8) 0.0317(4) 0.0597(6) 0.070(2) Uani 1 1 d . . . . .
H17 H -0.1634 0.0453 -0.0140 0.084 Uiso 1 1 calc R . . . .
C14 C -0.0827(9) -0.1230(4) 0.2581(7) 0.066(2) Uani 1 1 d . . . . .
H14 H -0.1411 -0.1580 0.2140 0.079 Uiso 1 1 calc R . . . .
C4 C 0.5128(7) 0.1986(3) 0.6195(5) 0.0533(18) Uani 1 1 d . . . . .
H4 H 0.6011 0.1863 0.6526 0.064 Uiso 1 1 calc R . . . .
C3 C 0.4600(8) 0.2515(4) 0.6689(5) 0.0577(19) Uani 1 1 d . . . . .
H3 H 0.5119 0.2741 0.7354 0.069 Uiso 1 1 calc R . . . .
C10 C 0.2333(9) -0.0412(4) 0.6109(7) 0.069(2) Uani 1 1 d . . . . .
H10 H 0.2803 -0.0471 0.6871 0.083 Uiso 1 1 calc R . . . .
C15 C -0.0680(8) -0.0539(3) 0.2112(6) 0.0562(19) Uani 1 1 d . . . . .
C16 C -0.1387(8) -0.0344(4) 0.0998(6) 0.069(2) Uani 1 1 d . . . . .
H16 H -0.2009 -0.0667 0.0534 0.083 Uiso 1 1 calc R . . . .
C13 C -0.0135(9) -0.1380(4) 0.3645(7) 0.067(2) Uani 1 1 d . . . . .
H13 H -0.0247 -0.1835 0.3938 0.081 Uiso 1 1 calc R . . . .
C11 C 0.1535(8) -0.0956(4) 0.5525(6) 0.060(2) Uani 1 1 d . . . . .
H11 H 0.1469 -0.1396 0.5879 0.072 Uiso 1 1 calc R . . . .
O4 O 0.3061(5) 0.3957(2) 0.6617(4) 0.0606(14) Uani 1 1 d . . . . .
C7 C 0.2781(7) 0.3309(3) 0.6752(5) 0.0436(15) Uani 1 1 d . . . . .
O3 O 0.2232(5) 0.3086(2) 0.7417(3) 0.0483(12) Uani 1 1 d . . . . .
C8 C 0.4966(7) 0.1080(3) 0.4685(5) 0.0533(18) Uani 1 1 d . . . . .
H8A H 0.4342 0.0959 0.3959 0.080 Uiso 1 1 calc GR . . . .
H8B H 0.5186 0.0642 0.5139 0.080 Uiso 1 1 calc GR . . . .
H8C H 0.5745 0.1280 0.4605 0.080 Uiso 1 1 calc GR . . . .

loop_
_atom_site_aniso_label
_atom_site_aniso_U_11
_atom_site_aniso_U_22
_atom_site_aniso_U_33
_atom_site_aniso_U_23
_atom_site_aniso_U_13
_atom_site_aniso_U_12
Cu1 0.0523(6) 0.0333(4) 0.0386(5) -0.0015(3) 0.0169(4) -0.0020(4)
O1 0.050(3) 0.049(3) 0.056(3) -0.009(2) 0.014(2) 0.015(2)
O2 0.046(3) 0.037(2) 0.043(2) -0.0050(19) 0.008(2) 0.001(2)
N1 0.036(3) 0.040(3) 0.040(3) 0.001(2) 0.019(2) -0.001(2)
N3 0.055(4) 0.038(3) 0.039(3) -0.003(2) 0.020(3) -0.003(2)
N2 0.055(4) 0.039(3) 0.048(3) 0.000(2) 0.024(3) -0.001(3)
C1 0.037(4) 0.029(3) 0.039(3) 0.009(3) 0.016(3) 0.004(3)
C5 0.040(4) 0.037(3) 0.044(3) 0.000(3) 0.015(3) 0.001(3)
C19 0.054(5) 0.035(3) 0.058(4) -0.005(3) 0.034(4) -0.007(3)
C6 0.043(4) 0.039(3) 0.042(3) 0.007(3) 0.019(3) 0.003(3)
C2 0.046(4) 0.033(3) 0.042(3) -0.006(3) 0.010(3) -0.003(3)
C12 0.066(5) 0.039(4) 0.067(5) 0.008(3) 0.041(4) 0.004(3)
C20 0.056(5) 0.034(3) 0.055(4) -0.002(3) 0.033(4) 0.000(3)
C9 0.063(5) 0.053(4) 0.050(4) 0.008(3) 0.028(4) 0.008(4)
C18 0.079(6) 0.050(4) 0.052(4) 0.002(3) 0.025(4) -0.006(4)
C17 0.078(6) 0.079(5) 0.047(4) -0.009(4) 0.015(4) -0.022(5)
C14 0.092(7) 0.052(4) 0.073(5) -0.027(4) 0.053(5) -0.032(4)
C4 0.049(5) 0.047(4) 0.058(4) -0.004(3) 0.012(4) 0.001(3)
C3 0.059(5) 0.058(4) 0.048(4) -0.017(3) 0.009(4) -0.005(4)
C10 0.083(7) 0.070(5) 0.068(5) 0.025(4) 0.045(5) 0.014(5)
C15 0.080(6) 0.040(4) 0.059(4) -0.020(3) 0.039(4) -0.014(4)
C16 0.088(7) 0.056(5) 0.069(5) -0.031(4) 0.035(5) -0.033(4)
C13 0.104(7) 0.035(4) 0.093(6) -0.012(4) 0.072(6) -0.022(4)
C11 0.077(6) 0.048(4) 0.068(5) 0.016(4) 0.042(5) 0.010(4)
O4 0.081(4) 0.037(2) 0.067(3) -0.007(2) 0.031(3) -0.012(2)
C7 0.048(4) 0.038(4) 0.038(3) -0.007(3) 0.008(3) 0.003(3)
O3 0.071(4) 0.037(2) 0.042(2) 0.0030(19) 0.027(2) 0.005(2)
C8 0.063(5) 0.050(4) 0.051(4) -0.003(3) 0.025(4) 0.008(3)

loop_
_atom_type_symbol
_atom_type_description
_atom_type_scat_dispersion_real
_atom_type_scat_dispersion_imag
_atom_type_scat_source
C C 0.0033 0.0016 'International Tables Vol C Tables 4.2.6.8 and 6.1.1.4'
H H 0.0000 0.0000 'International Tables Vol C Tables 4.2.6.8 and 6.1.1.4'
Cu Cu 0.3201 1.2651 'International Tables Vol C Tables 4.2.6.8 and 6.1.1.4'
N N 0.0061 0.0033 'International Tables Vol C Tables 4.2.6.8 and 6.1.1.4'
O O 0.0106 0.0060 'International Tables Vol C Tables 4.2.6.8 and 6.1.1.4'

loop_
_geom_angle_atom_site_label_1
_geom_angle_atom_site_label_2
_geom_angle_atom_site_label_3
_geom_angle
_geom_angle_site_symmetry_1
_geom_angle_site_symmetry_3
_geom_angle_publ_flag
N1 Cu1 O2 80.75(18) . . ?
N1 Cu1 N2 92.3(2) . . ?
N3 Cu1 O2 98.91(18) . . ?
N3 Cu1 N1 173.23(18) . . ?
N3 Cu1 N2 81.3(2) . . ?
N3 Cu1 O3 97.16(18) . 4_565 ?
N2 Cu1 O2 104.49(18) . . ?
O3 Cu1 O2 93.09(17) 4_565 . ?
O3 Cu1 N1 89.62(17) 4_565 . ?
O3 Cu1 N2 162.39(19) 4_565 . ?
C6 O2 Cu1 112.1(4) . . ?
C1 N1 Cu1 113.7(4) . . ?
C5 N1 Cu1 125.6(4) . . ?
C5 N1 C1 120.4(5) . . ?
C19 N3 Cu1 113.9(4) . . ?
C18 N3 Cu1 128.5(4) . . ?
C18 N3 C19 117.5(6) . . ?
C20 N2 Cu1 111.7(4) . . ?
C9 N2 Cu1 130.5(5) . . ?
C9 N2 C20 117.8(6) . . ?
N1 C1 C6 114.4(5) . . ?
C2 C1 N1 121.3(6) . . ?
C2 C1 C6 124.2(5) . . ?
N1 C5 C4 119.7(6) . . ?
N1 C5 C8 119.1(5) . . ?
C4 C5 C8 121.2(6) . . ?
N3 C19 C20 117.1(6) . . ?
N3 C19 C15 123.5(6) . . ?
C15 C19 C20 119.4(6) . . ?
O1 C6 O2 123.5(6) . . ?
O1 C6 C1 118.7(6) . . ?
O2 C6 C1 117.8(5) . . ?
C1 C2 C3 117.8(6) . . ?
C1 C2 C7 125.2(6) . . ?
C3 C2 C7 116.9(5) . . ?
C20 C12 C13 118.1(7) . . ?
C20 C12 C11 116.0(7) . . ?
C11 C12 C13 125.9(7) . . ?
N2 C20 C19 115.9(5) . . ?
N2 C20 C12 124.1(6) . . ?
C12 C20 C19 120.0(6) . . ?
N2 C9 C10 122.5(7) . . ?
N3 C18 C17 123.0(7) . . ?
C16 C17 C18 119.4(7) . . ?
C13 C14 C15 120.2(7) . . ?
C5 C4 C3 121.4(7) . . ?
C2 C3 C4 119.3(6) . . ?
C11 C10 C9 119.9(8) . . ?
C19 C15 C14 120.0(7) . . ?
C16 C15 C19 116.9(6) . . ?
C16 C15 C14 123.1(7) . . ?
C17 C16 C15 119.8(7) . . ?
C14 C13 C12 122.2(6) . . ?
C10 C11 C12 119.7(7) . . ?
O4 C7 C2 117.6(6) . . ?
O4 C7 O3 126.4(6) . . ?
O3 C7 C2 115.5(5) . . ?
C7 O3 Cu1 123.1(4) . 4_566 ?

loop_
_geom_bond_atom_site_label_1
_geom_bond_atom_site_label_2
_geom_bond_distance
_geom_bond_site_symmetry_2
_geom_bond_publ_flag
Cu1 O2 2.120(4) . ?
Cu1 N1 2.004(5) . ?
Cu1 N3 1.990(5) . ?
Cu1 N2 2.065(5) . ?
Cu1 O3 1.998(4) 4_565 ?
O1 C6 1.253(7) . ?
O2 C6 1.276(7) . ?
N1 C1 1.381(7) . ?
N1 C5 1.322(7) . ?
N3 C19 1.349(7) . ?
N3 C18 1.328(8) . ?
N2 C20 1.357(8) . ?
N2 C9 1.314(8) . ?
C1 C6 1.490(8) . ?
C1 C2 1.374(8) . ?
C5 C4 1.361(8) . ?
C5 C8 1.492(8) . ?
C19 C20 1.432(9) . ?
C19 C15 1.403(9) . ?
C2 C3 1.379(9) . ?
C2 C7 1.519(8) . ?
C12 C20 1.387(8) . ?
C12 C13 1.456(10) . ?
C12 C11 1.418(10) . ?
C9 C10 1.393(9) . ?
C18 C17 1.394(10) . ?
C17 C16 1.356(10) . ?
C14 C15 1.420(9) . ?
C14 C13 1.327(10) . ?
C4 C3 1.379(9) . ?
C10 C11 1.349(10) . ?
C15 C16 1.400(10) . ?
O4 C7 1.238(7) . ?
C7 O3 1.266(7) . ?
O3 Cu1 1.998(4) 4_566 ?

loop_
_platon_squeeze_void_nr
_platon_squeeze_void_average_x
_platon_squeeze_void_average_y
_platon_squeeze_void_average_z
_platon_squeeze_void_volume
_platon_squeeze_void_count_electrons
_platon_squeeze_void_content
1 0.500 0.713 0.303 782 216 ' '
